data_4126061
loop_
_publ_author_name
'Lin, Jian-Bin'
'Romero, Zaida'
'Shimizu, George K. H.'
'Joarder, Biplab'

_publ_section_title
;
 Single Crystal Proton Conduction Study of a Metal Organic Framework of
 Modest Water Stability.
;
_journal_name_full 'Journal of the American Chemical Society'
_journal_paper_doi 10.1021/jacs.7b03397
_journal_year 2017
_chemical_formula_sum 'C13 H3 In0.5 N3 O11 S'
_chemical_formula_weight 466.65
_space_group_crystal_system tetragonal
_space_group_IT_number 113
_space_group_name_Hall 'P -4 2ab'
_space_group_name_H-M_alt 'P -4 21 m'
_symmetry_space_group_name_Hall 'P -4 2ab'
_symmetry_space_group_name_H-M 'P -4 21 m'
_atom_sites_solution_hydrogens geom
_audit_creation_method SHELXL-2014/7
_cell_angle_alpha 90.00(3)
_cell_angle_beta 90.00(3)
_cell_angle_gamma 90.00(3)
_cell_formula_units_Z 4
_cell_length_a 14.068(3)
_cell_length_b 14.068(3)
_cell_length_c 12.289(2)
_cell_measurement_temperature 293(2)
_cell_volume 2432.1(8)
_computing_structure_refinement 'SHELXL-2014/7 (Sheldrick, 2014)'
_diffrn_ambient_temperature 293(2)
_diffrn_measured_fraction_theta_full 0.998
_diffrn_measured_fraction_theta_max 0.999
_diffrn_radiation_type MoK\a
_diffrn_radiation_wavelength 0.7107
_diffrn_reflns_av_R_equivalents 0.0205
_diffrn_reflns_av_unetI/netI 0.0205
_diffrn_reflns_Laue_measured_fraction_full 0.998
_diffrn_reflns_Laue_measured_fraction_max 0.999
_diffrn_reflns_limit_h_max 17
_diffrn_reflns_limit_h_min -17
_diffrn_reflns_limit_k_max 12
_diffrn_reflns_limit_k_min -12
_diffrn_reflns_limit_l_max 12
_diffrn_reflns_limit_l_min -15
_diffrn_reflns_number 4206
_diffrn_reflns_point_group_measured_fraction_full 0.999
_diffrn_reflns_point_group_measured_fraction_max 0.999
_diffrn_reflns_theta_full 25.241
_diffrn_reflns_theta_max 25.994
_diffrn_reflns_theta_min 2.047
_exptl_absorpt_coefficient_mu 0.644
_exptl_crystal_density_diffrn 1.274
_exptl_crystal_F_000 922
_refine_diff_density_max 1.931
_refine_diff_density_min -0.828
_refine_diff_density_rms 0.352
_refine_ls_abs_structure_details
;
 Refined as an inversion twin.
;
_refine_ls_abs_structure_Flack 0.6(2)
_refine_ls_extinction_coef 0.051(9)
_refine_ls_extinction_expression Fc^*^=kFc[1+0.001xFc^2^\l^3^/sin(2\q)]^-1/4^
_refine_ls_extinction_method 'SHELXL-2014/7 (Sheldrick 2014'
_refine_ls_goodness_of_fit_ref 1.141
_refine_ls_hydrogen_treatment constr
_refine_ls_matrix_type full
_refine_ls_number_parameters 134
_refine_ls_number_reflns 2501
_refine_ls_number_restraints 17
_refine_ls_restrained_S_all 1.168
_refine_ls_R_factor_all 0.0954
_refine_ls_R_factor_gt 0.0803
_refine_ls_shift/su_max 0.177
_refine_ls_shift/su_mean 0.014
_refine_ls_structure_factor_coef Fsqd
_refine_ls_weighting_details 'w=1/[\s^2^(Fo^2^)+(0.1708P)^2^+5.0220P] where P=(Fo^2^+2Fc^2^)/3'
_refine_ls_weighting_scheme calc
_refine_ls_wR_factor_gt 0.2339
_refine_ls_wR_factor_ref 0.2561
_reflns_Friedel_coverage 0.771
_reflns_Friedel_fraction_full 1.000
_reflns_Friedel_fraction_max 1.000
_reflns_number_gt 2177
_reflns_number_total 2501
_reflns_threshold_expression 'I > 2\s(I)'
_cod_data_source_file ja7b03397_si_001.cif
_cod_data_source_block l
_cod_original_cell_volume 2432.1(11)
_cod_original_formula_sum 'C13 H3 In0.50 N3 O11 S'
_cod_database_code 4126061
_shelx_shelxl_version_number 2014/7
_shelx_space_group_comment
;
The symmetry employed for this shelxl refinement is uniquely defined
by the following loop, which should always be used as a source of
symmetry information in preference to the above space-group names.
They are only intended as comments.
;

loop_
_space_group_symop_operation_xyz
'x, y, z'
'-x, -y, z'
'y, -x, -z'
'-y, x, -z'
'-x+1/2, y+1/2, -z'
'x+1/2, -y+1/2, -z'
'-y+1/2, -x+1/2, z'
'y+1/2, x+1/2, z'

loop_
_atom_site_label
_atom_site_type_symbol
_atom_site_fract_x
_atom_site_fract_y
_atom_site_fract_z
_atom_site_U_iso_or_equiv
_atom_site_adp_type
_atom_site_occupancy
_atom_site_site_symmetry_order
_atom_site_calc_flag
_atom_site_refinement_flags_posn
_atom_site_refinement_flags_adp
_atom_site_refinement_flags_occupancy
_atom_site_disorder_assembly
_atom_site_disorder_group
In1 In 0.0000 -1.0000 -1.5000 0.0270(6) Uani 1 4 d S T P . .
S1A S 0.3166(8) -0.8166(8) -1.0611(8) 0.080(3) Uani 0.5 2 d DS T P A 1
S1B S 0.2532(7) -0.7532(7) -1.0546(12) 0.080(3) Uani 0.5 2 d DS T P A 2
O1 O 0.0804(6) -0.9377(6) -1.3664(9) 0.044(2) Uani 1 1 d . . . . .
O2 O 0.1324(7) -0.8926(8) -1.5227(9) 0.062(3) Uani 1 1 d . . . . .
O3A O 0.4157(12) -0.7972(19) -1.0400(16) 0.107(6) Uani 0.5 1 d D . P A 1
O4A O 0.2535(14) -0.7535(14) -1.003(4) 0.107(6) Uani 0.5 2 d DS T P A 1
O3B O 0.250(5) -0.6513(13) -1.037(3) 0.107(6) Uani 0.25 1 d D . P A 2
O4B O 0.194(4) -0.833(3) -1.023(4) 0.107(6) Uani 0.25 1 d D . P A 2
O5B O 0.334(2) -0.782(3) -0.989(3) 0.107(6) Uani 0.25 1 d D . P A 2
C1 C 0.2107(7) -0.8316(7) -1.3677(8) 0.0331(19) Uani 1 1 d . . . . .
C2 C 0.2170(12) -0.8384(13) -1.2546(10) 0.070(3) Uani 1 1 d . . . . .
H2A H 0.1783 -0.8799 -1.2157 0.084 Uiso 1 1 calc R U . . .
C3 C 0.2819(14) -0.7819(14) -1.2032(13) 0.070(3) Uani 1 2 d S T P . .
C4 C 0.2692(8) -0.7692(8) -1.4236(11) 0.033(3) Uani 1 2 d S T P . .
H4A H 0.2665 -0.7665 -1.4992 0.039 Uiso 1 2 calc R U P . .
C5 C 0.1386(7) -0.8903(7) -1.4258(11) 0.035(2) Uani 1 1 d . . . . .
C1D C -0.162(2) -0.453(2) -1.567(2) 0.205(12) Uani 1 1 d D . . . .
N1D N -0.0954(18) -0.4046(18) -1.502(3) 0.205(12) Uani 1 2 d DS T P . .
C2D C -0.0888(19) -0.4112(19) -1.400(3) 0.205(12) Uani 1 2 d DS T P . .
O1D O -0.051(2) -0.391(3) -1.325(3) 0.205(12) Uani 0.5 1 d D . P . .
O3W O 0.5000 -1.0000 -0.932(5) 0.28(8) Uani 0.5 4 d S T P . .
O2W O 0.5000 -1.0000 -1.011(6) 0.28(9) Uani 0.5 4 d S T P . .
O1W O 0.062(3) -0.953(3) -1.106(4) 0.077(17) Uani 0.25 1 d . . P . .
C1S C 0.114(4) -0.824(3) -0.803(4) 0.067(7) Uani 0.25 1 d D . P . .
C2S C 0.204(3) -0.959(4) -0.811(4) 0.067(7) Uani 0.25 1 d D . P . .
N1 N 0.131(3) -0.907(3) -0.875(3) 0.067(7) Uani 0.25 1 d D . P . .

loop_
_atom_site_aniso_label
_atom_site_aniso_U_11
_atom_site_aniso_U_22
_atom_site_aniso_U_33
_atom_site_aniso_U_23
_atom_site_aniso_U_13
_atom_site_aniso_U_12
In1 0.0297(7) 0.0297(7) 0.0216(8) 0.000 0.000 0.000
S1A 0.101(5) 0.101(5) 0.039(3) 0.009(3) -0.009(3) -0.044(5)
S1B 0.101(5) 0.101(5) 0.039(3) 0.009(3) -0.009(3) -0.044(5)
O1 0.036(4) 0.044(4) 0.053(5) -0.006(4) -0.003(4) -0.017(3)
O2 0.069(6) 0.075(6) 0.041(7) 0.001(4) -0.013(4) -0.035(5)
O3A 0.139(16) 0.127(15) 0.054(9) 0.013(10) -0.039(10) -0.047(13)
O4A 0.139(16) 0.127(15) 0.054(9) 0.013(10) -0.039(10) -0.047(13)
O3B 0.139(16) 0.127(15) 0.054(9) 0.013(10) -0.039(10) -0.047(13)
O4B 0.139(16) 0.127(15) 0.054(9) 0.013(10) -0.039(10) -0.047(13)
O5B 0.139(16) 0.127(15) 0.054(9) 0.013(10) -0.039(10) -0.047(13)
C1 0.028(5) 0.034(5) 0.037(5) 0.002(4) -0.004(4) -0.007(4)
C2 0.080(9) 0.092(10) 0.036(5) 0.006(6) -0.003(6) -0.051(7)
C3 0.080(9) 0.092(10) 0.036(5) 0.006(6) -0.003(6) -0.051(7)
C4 0.034(4) 0.034(4) 0.030(6) 0.005(4) -0.005(4) -0.003(5)
C5 0.031(5) 0.019(4) 0.054(6) -0.003(4) -0.007(5) -0.004(3)
C1D 0.157(19) 0.149(17) 0.31(4) -0.12(2) 0.00(2) 0.011(12)
N1D 0.157(19) 0.149(17) 0.31(4) -0.12(2) 0.00(2) 0.011(12)
C2D 0.157(19) 0.149(17) 0.31(4) -0.12(2) 0.00(2) 0.011(12)
O1D 0.157(19) 0.149(17) 0.31(4) -0.12(2) 0.00(2) 0.011(12)
O3W 0.41(13) 0.41(13) 0.04(3) 0.000 0.000 0.28(15)
O2W 0.38(14) 0.38(14) 0.09(5) 0.000 0.000 0.28(15)
O1W 0.06(2) 0.12(3) 0.05(2) -0.03(2) 0.017(15) -0.07(3)
C1S 0.075(18) 0.075(18) 0.050(15) 0.026(14) 0.023(15) -0.039(14)
C2S 0.075(18) 0.075(18) 0.050(15) 0.026(14) 0.023(15) -0.039(14)
N1 0.075(18) 0.075(18) 0.050(15) 0.026(14) 0.023(15) -0.039(14)

loop_
_atom_type_symbol
_atom_type_description
_atom_type_scat_dispersion_real
_atom_type_scat_dispersion_imag
_atom_type_scat_source
C C 0.0033 0.0016 'International Tables Vol C Tables 4.2.6.8 and 6.1.1.4'
H H 0.0000 0.0000 'International Tables Vol C Tables 4.2.6.8 and 6.1.1.4'
O O 0.0106 0.0060 'International Tables Vol C Tables 4.2.6.8 and 6.1.1.4'
S S 0.1246 0.1234 'International Tables Vol C Tables 4.2.6.8 and 6.1.1.4'
In In -0.7276 1.3100 'International Tables Vol C Tables 4.2.6.8 and 6.1.1.4'
N N 0.0061 0.0033 'International Tables Vol C Tables 4.2.6.8 and 6.1.1.4'

loop_
_geom_angle_atom_site_label_1
_geom_angle_atom_site_label_2
_geom_angle_atom_site_label_3
_geom_angle
_geom_angle_site_symmetry_1
_geom_angle_site_symmetry_3
O1 In1 O1 124.6(3) . 3_642
O1 In1 O1 124.6(3) . 4_442
O1 In1 O1 82.2(6) 3_642 4_442
O1 In1 O1 82.2(6) . 2_535
O1 In1 O1 124.6(3) 3_642 2_535
O1 In1 O1 124.6(3) 4_442 2_535
O1 In1 O2 137.7(4) . 2_535
O1 In1 O2 84.2(4) 3_642 2_535
O1 In1 O2 85.8(3) 4_442 2_535
O1 In1 O2 55.6(4) 2_535 2_535
O1 In1 O2 85.8(3) . 4_442
O1 In1 O2 137.7(4) 3_642 4_442
O1 In1 O2 55.6(4) 4_442 4_442
O1 In1 O2 84.2(4) 2_535 4_442
O2 In1 O2 90.77(6) 2_535 4_442
O1 In1 O2 84.2(4) . 3_642
O1 In1 O2 55.6(4) 3_642 3_642
O1 In1 O2 137.7(4) 4_442 3_642
O1 In1 O2 85.8(3) 2_535 3_642
O2 In1 O2 90.77(6) 2_535 3_642
O2 In1 O2 166.7(5) 4_442 3_642
O1 In1 O2 55.6(4) . .
O1 In1 O2 85.8(3) 3_642 .
O1 In1 O2 84.2(4) 4_442 .
O1 In1 O2 137.7(4) 2_535 .
O2 In1 O2 166.7(5) 2_535 .
O2 In1 O2 90.77(6) 4_442 .
O2 In1 O2 90.77(6) 3_642 .
O1 In1 C5 28.8(4) . .
O1 In1 C5 105.4(3) 3_642 .
O1 In1 C5 104.7(3) 4_442 .
O1 In1 C5 110.9(4) 2_535 .
O2 In1 C5 166.5(3) 2_535 .
O2 In1 C5 88.4(3) 4_442 .
O2 In1 C5 87.1(4) 3_642 .
O2 In1 C5 26.8(4) . .
O1 In1 C5 110.9(4) . 2_535
O1 In1 C5 104.7(3) 3_642 2_535
O1 In1 C5 105.4(3) 4_442 2_535
O1 In1 C5 28.8(4) 2_535 2_535
O2 In1 C5 26.8(4) 2_535 2_535
O2 In1 C5 87.1(4) 4_442 2_535
O2 In1 C5 88.4(3) 3_642 2_535
O2 In1 C5 166.5(3) . 2_535
C5 In1 C5 139.7(6) . 2_535
O1 In1 C5 104.7(3) . 3_642
O1 In1 C5 28.8(4) 3_642 3_642
O1 In1 C5 110.9(4) 4_442 3_642
O1 In1 C5 105.4(3) 2_535 3_642
O2 In1 C5 87.1(4) 2_535 3_642
O2 In1 C5 166.5(3) 4_442 3_642
O2 In1 C5 26.8(4) 3_642 3_642
O2 In1 C5 88.4(3) . 3_642
C5 In1 C5 96.81(19) . 3_642
C5 In1 C5 96.81(19) 2_535 3_642
O1 In1 C5 105.4(3) . 4_442
O1 In1 C5 110.9(4) 3_642 4_442
O1 In1 C5 28.8(4) 4_442 4_442
O1 In1 C5 104.7(3) 2_535 4_442
O2 In1 C5 88.4(3) 2_535 4_442
O2 In1 C5 26.8(4) 4_442 4_442
O2 In1 C5 166.5(3) 3_642 4_442
O2 In1 C5 87.1(4) . 4_442
C5 In1 C5 96.81(19) . 4_442
C5 In1 C5 96.81(19) 2_535 4_442
C5 In1 C5 139.7(6) 3_642 4_442
O3A S1A O3A 109(2) . 7_445
O3A S1A O4A 112.8(15) . .
O3A S1A O4A 112.7(15) 7_445 .
O3A S1A C3 111.7(10) . .
O3A S1A C3 111.6(10) 7_445 .
O4A S1A C3 98(2) . .
O5B S1B O5B 42(3) 7_445 .
O5B S1B O4B 53(3) 7_445 .
O5B S1B O4B 95(3) . .
O5B S1B O4B 95(3) 7_445 7_445
O5B S1B O4B 53(3) . 7_445
O4B S1B O4B 145(4) . 7_445
O5B S1B O3B 135(3) 7_445 .
O5B S1B O3B 103(3) . .
O4B S1B O3B 135(5) . .
O4B S1B O3B 55(3) 7_445 .
O5B S1B O3B 103(3) 7_445 7_445
O5B S1B O3B 135(3) . 7_445
O4B S1B O3B 55(3) . 7_445
O4B S1B O3B 135(5) 7_445 7_445
O3B S1B O3B 85(5) . 7_445
O5B S1B C3 108(2) 7_445 .
O5B S1B C3 108(2) . .
O4B S1B C3 102(2) . .
O4B S1B C3 102(2) 7_445 .
O3B S1B C3 111(2) . .
O3B S1B C3 111(2) 7_445 .
C5 O1 In1 96.4(8) . .
C5 O2 In1 87.6(9) . .
O4B O3B S1B 62.7(16) 7_445 .
O4B O3B O3B 108(2) 7_445 7_445
S1B O3B O3B 48(3) . 7_445
O3B O4B S1B 62.6(15) 7_445 .
O3B O4B O5B 118(3) 7_445 7_445
S1B O4B O5B 63.2(15) . 7_445
O5B O5B S1B 69.0(17) 7_445 .
O5B O5B O4B 132(2) 7_445 7_445
S1B O5B O4B 63.4(15) . 7_445
C4 C1 C2 120.0(9) . .
C4 C1 C5 121.2(9) . .
C2 C1 C5 118.8(9) . .
C3 C2 C1 117.6(11) . .
C3 C2 H2A 121.2 . .
C1 C2 H2A 121.2 . .
C2 C3 C2 124.4(16) . 7_445
C2 C3 S1A 116.9(9) . .
C2 C3 S1A 116.9(9) 7_445 .
C2 C3 S1B 115.0(10) . .
C2 C3 S1B 115.1(10) 7_445 .
C1 C4 C1 120.4(12) . 7_445
C1 C4 H4A 119.8 . .
C1 C4 H4A 119.8 7_445 .
O2 C5 O1 120.5(12) . .
O2 C5 C1 122.8(12) . .
O1 C5 C1 116.7(11) . .
O2 C5 In1 65.6(8) . .
O1 C5 In1 54.8(6) . .
C1 C5 In1 171.5(8) . .
N1D C1D N1D 0.006(4) 7_445 .
N1D N1D C2D 90(4) 7_445 .
N1D N1D C1D 145(6) 7_445 .
C2D N1D C1D 125.1(18) . .
N1D N1D C1D 35(8) 7_445 7_445
C2D N1D C1D 125.1(18) . 7_445
C1D N1D C1D 109(4) . 7_445
O1D C2D O1D 64(5) . 7_445
O1D C2D N1D 148(2) . .
O1D C2D N1D 148(2) 7_445 .
O1D C2D N1D 148(2) . 7_445
O1D C2D N1D 148(2) 7_445 7_445
N1D C2D N1D 0.01(15) . 7_445
O1D O1D C2D 58(2) 7_445 .
C2S N1 C1S 101(4) . .

loop_
_geom_bond_atom_site_label_1
_geom_bond_atom_site_label_2
_geom_bond_distance
_geom_bond_site_symmetry_2
In1 O1 2.178(10) .
In1 O1 2.178(10) 3_642
In1 O1 2.178(10) 4_442
In1 O1 2.178(10) 2_535
In1 O2 2.414(11) 2_535
In1 O2 2.414(11) 4_442
In1 O2 2.414(11) 3_642
In1 O2 2.414(11) .
In1 C5 2.648(11) .
In1 C5 2.648(11) 2_535
In1 C5 2.648(11) 3_642
In1 C5 2.648(11) 4_442
S1A O3A 1.444(12) .
S1A O3A 1.444(12) 7_445
S1A O4A 1.447(14) .
S1A C3 1.88(2) .
S1B O5B 1.449(13) 7_445
S1B O5B 1.450(13) .
S1B O4B 1.452(14) .
S1B O4B 1.452(14) 7_445
S1B O3B 1.451(14) .
S1B O3B 1.451(14) 7_445
S1B C3 1.91(2) .
O1 C5 1.283(16) .
O2 C5 1.19(2) .
O3B O4B 1.33(6) 7_445
O3B O3B 1.96(10) 7_445
O4B O3B 1.33(6) 7_445
O4B O5B 1.30(6) 7_445
O5B O5B 1.04(8) 7_445
O5B O4B 1.30(6) 7_445
C1 C4 1.386(11) .
C1 C2 1.395(15) .
C1 C5 1.491(13) .
C2 C3 1.366(14) .
C2 H2A 0.9300 .
C3 C2 1.366(14) 7_445
C4 C1 1.386(11) 7_445
C4 H4A 0.9300 .
C1D N1D 1.403(9) 7_445
C1D N1D 1.403(9) .
N1D N1D 0.00(6) 7_445
N1D C2D 1.268(9) .
N1D C1D 1.403(9) 7_445
C2D O1D 1.100(12) .
C2D O1D 1.100(12) 7_445
C2D N1D 1.268(9) 7_445
O1D O1D 1.16(7) 7_445
O3W O2W 0.97(8) .
C1S N1 1.484(14) .
C2S N1 1.483(14) .
